data_4331537
loop_
_publ_author_name
'Lanznaster, Mauricio'
'Neves, Ademir'
'Bortoluzzi, Adailton J.'
'Assump\,c\~ao, Aline M. C.'
'Vencato, Ivo'
'Machado, Sergio P.'
'Drechsel, Sueli M.'

_publ_section_title
;
 Electronic Effects of Electron-Donating and -Withdrawing Groups in Model
 Complexes for Iron-Tyrosine-Containing Metalloenzymes
;
_journal_issue 3
_journal_name_full 'Inorganic Chemistry'
_journal_page_first 1005
_journal_page_last 1011
_journal_paper_doi 10.1021/ic050869o
_journal_volume 45
_journal_year 2006
_chemical_formula_sum 'C30 H32 Cl Fe N4 O6'
_chemical_formula_weight 635.90
_chemical_name_systematic
;
 ?
;
_space_group_IT_number 14
_symmetry_cell_setting monoclinic
_symmetry_space_group_name_Hall '-P 2ybc'
_symmetry_space_group_name_H-M 'P 1 21/c 1'
_atom_sites_solution_hydrogens geom
_atom_sites_solution_primary direct
_atom_sites_solution_secondary difmap
_audit_creation_method SHELXL-97
_cell_angle_alpha 90.00
_cell_angle_beta 103.28(3)
_cell_angle_gamma 90.00
_cell_formula_units_Z 4
_cell_length_a 15.437(3)
_cell_length_b 11.198(2)
_cell_length_c 17.003(3)
_cell_measurement_reflns_used 25
_cell_measurement_temperature 293(2)
_cell_measurement_theta_max 20.91
_cell_measurement_theta_min 10.61
_cell_volume 2860.6(10)
_computing_structure_refinement 'SHELXL-97 (Sheldrick, 1997)'
_diffrn_ambient_temperature 293(2)
_diffrn_measured_fraction_theta_full 0.997
_diffrn_measured_fraction_theta_max 0.997
_diffrn_measurement_method \w--2\q
_diffrn_radiation_monochromator graphite
_diffrn_radiation_source 'fine-focus sealed tube'
_diffrn_radiation_type MoK\a
_diffrn_radiation_wavelength 0.71073
_diffrn_reflns_av_R_equivalents 0.0224
_diffrn_reflns_av_sigmaI/netI 0.0322
_diffrn_reflns_limit_h_max 19
_diffrn_reflns_limit_h_min 0
_diffrn_reflns_limit_k_max 13
_diffrn_reflns_limit_k_min 0
_diffrn_reflns_limit_l_max 20
_diffrn_reflns_limit_l_min -20
_diffrn_reflns_number 5838
_diffrn_reflns_theta_full 26.02
_diffrn_reflns_theta_max 26.02
_diffrn_reflns_theta_min 2.27
_diffrn_standards_decay_% 1
_diffrn_standards_interval_count 200
_diffrn_standards_number 3
_exptl_absorpt_coefficient_mu 0.672
_exptl_absorpt_correction_T_max 0.766
_exptl_absorpt_correction_T_min 0.710
_exptl_absorpt_correction_type psi-scan
_exptl_crystal_colour 'dark red'
_exptl_crystal_density_diffrn 1.477
_exptl_crystal_density_method 'not measured'
_exptl_crystal_description 'irregular block'
_exptl_crystal_F_000 1324
_exptl_crystal_size_max 0.50
_exptl_crystal_size_mid 0.42
_exptl_crystal_size_min 0.40
_refine_diff_density_max 1.382
_refine_diff_density_min -0.950
_refine_diff_density_rms 0.155
_refine_ls_extinction_method none
_refine_ls_goodness_of_fit_ref 1.169
_refine_ls_hydrogen_treatment constr
_refine_ls_matrix_type full
_refine_ls_number_parameters 379
_refine_ls_number_reflns 5623
_refine_ls_number_restraints 18
_refine_ls_restrained_S_all 1.182
_refine_ls_R_factor_all 0.1081
_refine_ls_R_factor_gt 0.0813
_refine_ls_shift/su_max 0.000
_refine_ls_shift/su_mean 0.000
_refine_ls_structure_factor_coef Fsqd
_refine_ls_weighting_details 'calc w=1/[\s^2^(Fo^2^)+(0.2000P)^2^+0.0000P] where P=(Fo^2^+2Fc^2^)/3'
_refine_ls_weighting_scheme calc
_refine_ls_wR_factor_gt 0.2497
_refine_ls_wR_factor_ref 0.2730
_reflns_number_gt 4271
_reflns_number_total 5623
_reflns_threshold_expression >2sigma(I)
_cod_data_source_file ic050869osup1.cif
_cod_data_source_block '[Fe(bbpen-Me)]'
_cod_original_cell_volume 2860.6(9)
_cod_original_sg_symbol_H-M 'P 21/c'
_cod_database_code 4331537

loop_
_symmetry_equiv_pos_as_xyz
'x, y, z'
'-x, y+1/2, -z+1/2'
'-x, -y, -z'
'x, -y-1/2, z-1/2'

loop_
_atom_site_label
_atom_site_type_symbol
_atom_site_fract_x
_atom_site_fract_y
_atom_site_fract_z
_atom_site_U_iso_or_equiv
_atom_site_adp_type
_atom_site_occupancy
_atom_site_symmetry_multiplicity
_atom_site_calc_flag
_atom_site_refinement_flags
Fe Fe 0.30683(4) 0.21332(5) 0.54076(3) 0.0266(3) Uani 1 1 d .
O1 O 0.3187(2) 0.1078(3) 0.45838(18) 0.0340(7) Uani 1 1 d .
O2 O 0.4141(2) 0.1954(3) 0.61814(19) 0.0342(7) Uani 1 1 d .
N1 N 0.1664(2) 0.2435(4) 0.4766(2) 0.0342(8) Uani 1 1 d .
N2 N 0.2748(2) 0.3711(3) 0.6113(2) 0.0317(8) Uani 1 1 d .
C1 C 0.1589(3) 0.2385(5) 0.3877(3) 0.0414(11) Uani 1 1 d .
H1A H 0.1989 0.2968 0.3730 0.050 Uiso 1 1 calc R
H1B H 0.0987 0.2595 0.3598 0.050 Uiso 1 1 calc R
C2 C 0.3040(3) 0.3466(4) 0.7000(3) 0.0358(10) Uani 1 1 d .
H2A H 0.2712 0.2783 0.7129 0.043 Uiso 1 1 calc R
H2B H 0.2886 0.4148 0.7292 0.043 Uiso 1 1 calc R
C3 C 0.3196(3) 0.4807(4) 0.5913(3) 0.0395(11) Uani 1 1 d .
H3A H 0.3707 0.4973 0.6351 0.047 Uiso 1 1 calc R
H3B H 0.2788 0.5474 0.5877 0.047 Uiso 1 1 calc R
C4 C 0.1071(3) 0.1531(5) 0.5015(3) 0.0436(12) Uani 1 1 d .
H4A H 0.0945 0.0908 0.4608 0.052 Uiso 1 1 calc R
H4B H 0.0512 0.1910 0.5034 0.052 Uiso 1 1 calc R
C5 C 0.1431(3) 0.3670(5) 0.4992(3) 0.0420(11) Uani 1 1 d .
H5A H 0.0791 0.3779 0.4842 0.050 Uiso 1 1 calc R
H5B H 0.1702 0.4257 0.4703 0.050 Uiso 1 1 calc R
C6 C 0.1762(3) 0.3844(5) 0.5885(3) 0.0427(12) Uani 1 1 d .
H6A H 0.1597 0.4633 0.6035 0.051 Uiso 1 1 calc R
H6B H 0.1489 0.3259 0.6172 0.051 Uiso 1 1 calc R
C7 C 0.0690(5) -0.1157(7) 0.2035(4) 0.071(2) Uani 1 1 d .
H7A H 0.0194 -0.0633 0.1843 0.093 Uiso 1 1 calc R
H7B H 0.0488 -0.1869 0.2252 0.093 Uiso 1 1 calc R
H7C H 0.0956 -0.1365 0.1595 0.093 Uiso 1 1 calc R
C8 C 0.5741(4) 0.3916(5) 0.9246(3) 0.0499(13) Uani 1 1 d .
H8A H 0.5318 0.4428 0.9413 0.065 Uiso 1 1 calc R
H8B H 0.6268 0.4363 0.9231 0.065 Uiso 1 1 calc R
H8C H 0.5893 0.3267 0.9622 0.065 Uiso 1 1 calc R
C11 C 0.2595(3) 0.0572(4) 0.3981(2) 0.0316(9) Uani 1 1 d .
C12 C 0.1811(3) 0.1159(4) 0.3603(3) 0.0344(10) Uani 1 1 d .
C13 C 0.1216(3) 0.0586(5) 0.2958(3) 0.0438(12) Uani 1 1 d .
H13 H 0.0697 0.0980 0.2704 0.053 Uiso 1 1 calc R
C14 C 0.1376(4) -0.0530(5) 0.2692(3) 0.0488(13) Uani 1 1 d .
C15 C 0.2171(4) -0.1096(5) 0.3070(3) 0.0481(13) Uani 1 1 d .
H15 H 0.2300 -0.1848 0.2895 0.058 Uiso 1 1 calc R
C16 C 0.2763(3) -0.0555(4) 0.3698(3) 0.0373(10) Uani 1 1 d .
H16 H 0.3287 -0.0949 0.3939 0.045 Uiso 1 1 calc R
C21 C 0.4502(3) 0.2438(4) 0.6895(2) 0.0266(8) Uani 1 1 d .
C22 C 0.4021(3) 0.3222(4) 0.7295(3) 0.0308(9) Uani 1 1 d .
C23 C 0.4471(3) 0.3710(4) 0.8034(3) 0.0334(10) Uani 1 1 d .
H23 H 0.4170 0.4258 0.8284 0.040 Uiso 1 1 calc R
C24 C 0.5338(3) 0.3425(4) 0.8411(3) 0.0356(10) Uani 1 1 d .
C25 C 0.5788(3) 0.2661(4) 0.8015(3) 0.0383(11) Uani 1 1 d .
H25 H 0.6376 0.2464 0.8252 0.046 Uiso 1 1 calc R
C26 C 0.5392(3) 0.2179(4) 0.7276(3) 0.0341(10) Uani 1 1 d .
H26 H 0.5718 0.1671 0.7022 0.041 Uiso 1 1 calc R
N31 N 0.3517(3) 0.3636(3) 0.4822(2) 0.0348(8) Uani 1 1 d .
C32 C 0.3501(3) 0.4725(4) 0.5138(3) 0.0343(10) Uani 1 1 d .
C33 C 0.3796(4) 0.5727(5) 0.4803(3) 0.0483(12) Uani 1 1 d .
H33 H 0.3751 0.6478 0.5024 0.058 Uiso 1 1 calc R
C34 C 0.4154(4) 0.5601(6) 0.4140(4) 0.0581(15) Uani 1 1 d .
H34 H 0.4380 0.6259 0.3920 0.070 Uiso 1 1 calc R
C35 C 0.4174(4) 0.4482(6) 0.3805(3) 0.0528(14) Uani 1 1 d .
H35 H 0.4409 0.4377 0.3352 0.063 Uiso 1 1 calc R
C36 C 0.3844(3) 0.3530(5) 0.4146(3) 0.0419(11) Uani 1 1 d .
H36 H 0.3842 0.2782 0.3908 0.050 Uiso 1 1 calc R
N41 N 0.2349(3) 0.0988(3) 0.6063(2) 0.0369(9) Uani 1 1 d .
C42 C 0.1454(3) 0.0971(4) 0.5816(3) 0.0398(11) Uani 1 1 d .
C43 C 0.0927(4) 0.0431(6) 0.6269(4) 0.0596(15) Uani 1 1 d .
H43 H 0.0310 0.0466 0.6103 0.072 Uiso 1 1 calc R
C44 C 0.1326(4) -0.0160(6) 0.6970(4) 0.0666(17) Uani 1 1 d .
H44 H 0.0981 -0.0535 0.7279 0.080 Uiso 1 1 calc R
C45 C 0.2250(4) -0.0189(5) 0.7211(4) 0.0587(15) Uani 1 1 d .
H45 H 0.2533 -0.0594 0.7677 0.070 Uiso 1 1 calc R
C46 C 0.2730(3) 0.0390(5) 0.6745(3) 0.0444(12) Uani 1 1 d .
H46 H 0.3348 0.0372 0.6905 0.053 Uiso 1 1 calc R
Cl Cl 0.88326(15) 0.20491(19) 0.05240(17) 0.0989(9) Uani 1 1 d D
O11 O 0.9191(5) 0.1374(6) 0.0010(5) 0.145(3) Uani 1 1 d D
O12 O 0.8918(5) 0.3279(6) 0.0475(5) 0.132(3) Uani 1 1 d D
O13 O 0.8223(6) 0.1563(8) 0.0837(7) 0.206(6) Uani 1 1 d D
O14 O 0.9717(10) 0.1927(13) 0.1318(7) 0.288(8) Uani 1 1 d D

loop_
_atom_site_aniso_label
_atom_site_aniso_U_11
_atom_site_aniso_U_22
_atom_site_aniso_U_33
_atom_site_aniso_U_23
_atom_site_aniso_U_13
_atom_site_aniso_U_12
Fe 0.0263(4) 0.0297(4) 0.0234(4) -0.0032(2) 0.0053(3) 0.0020(2)
O1 0.0349(17) 0.0358(17) 0.0288(16) -0.0110(13) 0.0020(13) 0.0046(13)
O2 0.0312(16) 0.0360(16) 0.0342(17) -0.0099(13) 0.0051(13) 0.0025(12)
N1 0.0265(18) 0.044(2) 0.0304(19) -0.0037(16) 0.0031(15) 0.0051(16)
N2 0.034(2) 0.0341(19) 0.0275(18) 0.0043(15) 0.0090(15) 0.0086(15)
C1 0.036(3) 0.055(3) 0.027(2) 0.003(2) -0.0053(19) 0.007(2)
C2 0.043(3) 0.040(2) 0.028(2) -0.0088(19) 0.0154(19) 0.002(2)
C3 0.054(3) 0.029(2) 0.038(2) -0.0056(19) 0.013(2) -0.001(2)
C4 0.029(2) 0.064(3) 0.037(3) -0.005(2) 0.0046(19) -0.004(2)
C5 0.036(2) 0.048(3) 0.039(3) -0.004(2) 0.000(2) 0.013(2)
C6 0.035(2) 0.049(3) 0.046(3) -0.005(2) 0.012(2) 0.016(2)
C7 0.082(5) 0.080(5) 0.046(3) -0.017(3) 0.003(3) -0.040(4)
C8 0.061(3) 0.046(3) 0.036(3) -0.002(2) -0.004(2) -0.009(2)
C11 0.037(2) 0.038(2) 0.0204(19) -0.0022(17) 0.0079(17) -0.0083(18)
C12 0.033(2) 0.040(2) 0.030(2) 0.0003(18) 0.0060(18) -0.0018(18)
C13 0.035(2) 0.066(3) 0.030(2) -0.001(2) 0.0072(19) -0.012(2)
C14 0.052(3) 0.063(3) 0.032(3) -0.009(2) 0.009(2) -0.025(3)
C15 0.071(4) 0.040(3) 0.037(3) -0.008(2) 0.019(3) -0.019(2)
C16 0.048(3) 0.036(2) 0.027(2) 0.0019(18) 0.0072(19) -0.004(2)
C21 0.028(2) 0.031(2) 0.0202(19) -0.0020(16) 0.0056(16) -0.0020(17)
C22 0.039(2) 0.028(2) 0.027(2) 0.0019(17) 0.0099(18) 0.0005(18)
C23 0.044(3) 0.028(2) 0.028(2) -0.0047(17) 0.0100(19) -0.0043(18)
C24 0.046(3) 0.027(2) 0.029(2) -0.0002(18) -0.0015(19) -0.0099(19)
C25 0.031(2) 0.039(2) 0.040(3) 0.005(2) -0.0036(19) -0.0067(19)
C26 0.035(2) 0.031(2) 0.035(2) 0.0024(18) 0.0066(19) 0.0017(17)
N31 0.040(2) 0.036(2) 0.0295(19) -0.0001(16) 0.0119(16) 0.0069(16)
C32 0.034(2) 0.032(2) 0.036(2) 0.0004(18) 0.0050(18) 0.0038(18)
C33 0.053(3) 0.039(3) 0.054(3) 0.009(2) 0.015(3) -0.001(2)
C34 0.059(3) 0.060(3) 0.059(4) 0.019(3) 0.020(3) -0.008(3)
C35 0.049(3) 0.073(4) 0.040(3) 0.011(3) 0.018(2) 0.003(3)
C36 0.043(3) 0.053(3) 0.032(2) -0.004(2) 0.015(2) 0.002(2)
N41 0.033(2) 0.039(2) 0.040(2) -0.0015(17) 0.0096(17) -0.0024(16)
C42 0.032(2) 0.043(3) 0.045(3) -0.006(2) 0.010(2) -0.0022(19)
C43 0.041(3) 0.070(4) 0.072(4) 0.006(3) 0.022(3) -0.014(3)
C44 0.059(4) 0.077(4) 0.066(4) 0.022(3) 0.019(3) -0.015(3)
C45 0.061(4) 0.057(3) 0.056(3) 0.021(3) 0.010(3) -0.008(3)
C46 0.041(3) 0.047(3) 0.043(3) 0.010(2) 0.004(2) -0.003(2)
Cl 0.0888(14) 0.0870(13) 0.146(2) -0.0658(13) 0.0785(15) -0.0416(10)
O11 0.164(7) 0.122(6) 0.186(8) -0.079(5) 0.118(6) -0.036(5)
O12 0.130(6) 0.110(5) 0.177(7) -0.057(5) 0.076(6) -0.031(4)
O13 0.183(9) 0.166(8) 0.339(14) -0.139(9) 0.201(10) -0.097(7)
O14 0.30(2) 0.35(2) 0.173(12) -0.024(13) -0.032(12) -0.004(15)

loop_
_atom_type_symbol
_atom_type_description
_atom_type_scat_dispersion_real
_atom_type_scat_dispersion_imag
_atom_type_scat_source
C C 0.0033 0.0016 'International Tables Vol C Tables 4.2.6.8 and 6.1.1.4'
H H 0.0000 0.0000 'International Tables Vol C Tables 4.2.6.8 and 6.1.1.4'
N N 0.0061 0.0033 'International Tables Vol C Tables 4.2.6.8 and 6.1.1.4'
O O 0.0106 0.0060 'International Tables Vol C Tables 4.2.6.8 and 6.1.1.4'
Cl Cl 0.1484 0.1585 'International Tables Vol C Tables 4.2.6.8 and 6.1.1.4'
Fe Fe 0.3463 0.8444 'International Tables Vol C Tables 4.2.6.8 and 6.1.1.4'

loop_
_geom_angle_atom_site_label_1
_geom_angle_atom_site_label_2
_geom_angle_atom_site_label_3
_geom_angle
_geom_angle_publ_flag
O1 Fe O2 103.59(13) y
O1 Fe N31 92.89(14) y
O2 Fe N31 94.73(15) y
O1 Fe N41 99.25(15) y
O2 Fe N41 92.85(14) y
N31 Fe N41 163.77(15) y
O1 Fe N1 88.89(14) y
O2 Fe N1 165.47(14) y
N31 Fe N1 92.02(15) y
N41 Fe N1 77.58(15) y
O1 Fe N2 164.54(13) y
O2 Fe N2 88.67(13) y
N31 Fe N2 76.51(14) y
N41 Fe N2 89.36(14) y
N1 Fe N2 80.40(14) y
C11 O1 Fe 132.6(3) ?
C21 O2 Fe 135.6(3) ?
C4 N1 C1 110.6(4) ?
C4 N1 C5 110.8(4) ?
C1 N1 C5 109.1(4) ?
C4 N1 Fe 110.6(3) ?
C1 N1 Fe 109.5(3) ?
C5 N1 Fe 106.2(3) ?
C3 N2 C6 111.0(4) ?
C3 N2 C2 109.5(4) ?
C6 N2 C2 109.5(4) ?
C3 N2 Fe 110.8(3) ?
C6 N2 Fe 106.0(3) ?
C2 N2 Fe 109.9(3) ?
N1 C1 C12 112.1(4) ?
N2 C2 C22 114.5(4) ?
N2 C3 C32 114.0(4) ?
N1 C4 C42 113.8(4) ?
N1 C5 C6 109.4(4) ?
N2 C6 C5 109.9(4) ?
O1 C11 C16 120.0(4) ?
O1 C11 C12 121.4(4) ?
C16 C11 C12 118.5(4) ?
C11 C12 C13 118.9(4) ?
C11 C12 C1 121.2(4) ?
C13 C12 C1 119.9(4) ?
C14 C13 C12 122.4(5) ?
C13 C14 C15 117.8(5) ?
C13 C14 C7 121.0(6) ?
C15 C14 C7 121.1(6) ?
C16 C15 C14 120.9(5) ?
C15 C16 C11 121.5(5) ?
O2 C21 C26 119.7(4) ?
O2 C21 C22 122.3(4) ?
C26 C21 C22 118.0(4) ?
C23 C22 C21 117.7(4) ?
C23 C22 C2 118.8(4) ?
C21 C22 C2 123.3(4) ?
C24 C23 C22 123.7(4) ?
C25 C24 C23 117.5(4) ?
C25 C24 C8 122.7(5) ?
C23 C24 C8 119.8(5) ?
C24 C25 C26 121.5(4) ?
C25 C26 C21 121.5(4) ?
C32 N31 C36 117.7(4) ?
C32 N31 Fe 119.3(3) ?
C36 N31 Fe 122.9(3) ?
N31 C32 C33 122.4(5) ?
N31 C32 C3 116.6(4) ?
C33 C32 C3 120.8(4) ?
C34 C33 C32 119.3(5) ?
C35 C34 C33 118.9(5) ?
C34 C35 C36 119.2(5) ?
N31 C36 C35 122.4(5) ?
C46 N41 C42 118.2(4) ?
C46 N41 Fe 124.2(3) ?
C42 N41 Fe 117.2(3) ?
N41 C42 C43 121.7(5) ?
N41 C42 C4 116.2(4) ?
C43 C42 C4 122.1(5) ?
C44 C43 C42 119.2(5) ?
C43 C44 C45 119.3(6) ?
C46 C45 C44 118.3(5) ?
N41 C46 C45 123.0(5) ?
O13 Cl O11 117.9(4) ?
O13 Cl O12 121.8(5) ?
O11 Cl O12 116.9(4) ?
O13 Cl O14 99.6(7) ?
O11 Cl O14 95.5(6) ?
O12 Cl O14 93.3(5) ?

loop_
_geom_bond_atom_site_label_1
_geom_bond_atom_site_label_2
_geom_bond_distance
_geom_bond_publ_flag
Fe O1 1.873(3) y
Fe O2 1.875(3) y
Fe N31 2.150(4) y
Fe N41 2.165(4) y
Fe N1 2.217(4) y
Fe N2 2.253(4) y
O1 C11 1.333(5) ?
O2 C21 1.329(5) ?
N1 C4 1.490(7) ?
N1 C1 1.491(6) ?
N1 C5 1.501(6) ?
N2 C3 1.487(6) ?
N2 C6 1.490(6) ?
N2 C2 1.496(5) ?
C1 C12 1.514(7) ?
C2 C22 1.506(6) ?
C3 C32 1.500(6) ?
C4 C42 1.493(7) ?
C5 C6 1.499(7) ?
C7 C14 1.523(7) ?
C8 C24 1.516(6) ?
C11 C16 1.395(7) ?
C11 C12 1.398(6) ?
C12 C13 1.412(6) ?
C13 C14 1.371(8) ?
C14 C15 1.399(8) ?
C15 C16 1.377(7) ?
C21 C26 1.407(6) ?
C21 C22 1.420(6) ?
C22 C23 1.400(6) ?
C23 C24 1.381(7) ?
C24 C25 1.373(7) ?
C25 C26 1.375(7) ?
N31 C32 1.336(6) ?
N31 C36 1.362(6) ?
C32 C33 1.381(7) ?
C33 C34 1.373(8) ?
C34 C35 1.379(9) ?
C35 C36 1.368(8) ?
N41 C46 1.351(6) ?
N41 C42 1.349(6) ?
C42 C43 1.382(7) ?
C43 C44 1.379(9) ?
C44 C45 1.391(9) ?
C45 C46 1.367(8) ?
Cl O13 1.302(6) ?
Cl O11 1.366(5) ?
Cl O12 1.388(7) ?
Cl O14 1.691(12) ?
